data_7156316
loop_
_publ_author_name
'Wen, Ke'
'Wu, Zhengxing'
'Chen, Buyun'
'Chen, Jianzhong'
'Zhang, Wanbin'

_publ_section_title
;
 Pd(ii)-Catalyzed aerobic 1,2-difunctionalization of conjugated dienes:
 efficient synthesis of morpholines and 2-morpholones.
;
_journal_issue 31
_journal_name_full 'Organic &amp; biomolecular chemistry'
_journal_page_first 5618
_journal_page_last 5625
_journal_paper_doi 10.1039/c8ob01291a
_journal_volume 16
_journal_year 2018
_chemical_formula_moiety 'C20 H21 N O4 S'
_chemical_formula_sum 'C20 H21 N O4 S'
_chemical_formula_weight 371.44
_space_group_crystal_system monoclinic
_space_group_IT_number 14
_space_group_name_Hall '-P 2ybc'
_space_group_name_H-M_alt 'P 1 21/c 1'
_symmetry_space_group_name_Hall '-P 2ybc'
_symmetry_space_group_name_H-M 'P 1 21/c 1'
_atom_sites_solution_hydrogens geom
_atom_sites_solution_primary direct
_atom_sites_solution_secondary difmap
_audit_creation_date 2016-05-31
_audit_creation_method
;
Olex2 1.2
(compiled 2014.03.20 svn.r2914 for OlexSys, GUI svn.r4816)
;
_audit_update_record
;
2018-03-24 deposited with the CCDC.
2018-07-05 downloaded from the CCDC.
;
_cell_angle_alpha 90.00
_cell_angle_beta 99.565(6)
_cell_angle_gamma 90.00
_cell_formula_units_Z 4
_cell_length_a 17.4085(10)
_cell_length_b 6.2355(3)
_cell_length_c 17.4828(11)
_cell_measurement_reflns_used 2542
_cell_measurement_temperature 293(2)
_cell_measurement_theta_max 29.5137
_cell_measurement_theta_min 3.2605
_cell_volume 1871.39(19)
_computing_cell_refinement
;
CrysAlisPro, Agilent Technologies,
Version 1.171.35.11 (release 16-05-2011 CrysAlis171 .NET)
(compiled May 16 2011,17:55:39)
;
_computing_data_collection
;
CrysAlisPro, Agilent Technologies,
Version 1.171.35.11 (release 16-05-2011 CrysAlis171 .NET)
(compiled May 16 2011,17:55:39)
;
_computing_data_reduction
;
CrysAlisPro, Agilent Technologies,
Version 1.171.35.11 (release 16-05-2011 CrysAlis171 .NET)
(compiled May 16 2011,17:55:39)
;
_computing_molecular_graphics 'Olex2 (Dolomanov et al., 2009)'
_computing_publication_material 'Olex2 (Dolomanov et al., 2009)'
_computing_structure_refinement 'ShelXL (Sheldrick, 2008)'
_computing_structure_solution 'ShelXS (Sheldrick, 2008)'
_diffrn_ambient_temperature 293.15
_diffrn_detector_area_resol_mean 10.3592
_diffrn_measured_fraction_theta_full 0.997
_diffrn_measured_fraction_theta_max 0.997
_diffrn_measurement_device_type 'Xcalibur, Atlas, Gemini ultra'
_diffrn_measurement_method '\w scans'
_diffrn_orient_matrix_UB_11 -0.0412561000
_diffrn_orient_matrix_UB_12 -0.0040793000
_diffrn_orient_matrix_UB_13 -0.0051323000
_diffrn_orient_matrix_UB_21 -0.0004493000
_diffrn_orient_matrix_UB_22 -0.0689700000
_diffrn_orient_matrix_UB_23 -0.0323208000
_diffrn_orient_matrix_UB_31 0.0022357000
_diffrn_orient_matrix_UB_32 -0.0903791000
_diffrn_orient_matrix_UB_33 0.0249268000
_diffrn_radiation_monochromator graphite
_diffrn_radiation_type MoK\a
_diffrn_radiation_wavelength 0.71073
_diffrn_reflns_av_R_equivalents 0.0331
_diffrn_reflns_av_unetI/netI 0.0317
_diffrn_reflns_limit_h_max 20
_diffrn_reflns_limit_h_min -15
_diffrn_reflns_limit_k_max 7
_diffrn_reflns_limit_k_min -7
_diffrn_reflns_limit_l_max 21
_diffrn_reflns_limit_l_min -20
_diffrn_reflns_number 11286
_diffrn_reflns_theta_full 25.35
_diffrn_reflns_theta_max 25.35
_diffrn_reflns_theta_min 3.47
_diffrn_source 'Enhance (Mo) X-ray Source'
_exptl_absorpt_coefficient_mu 0.198
_exptl_absorpt_correction_T_max 1.00000
_exptl_absorpt_correction_T_min 0.94902
_exptl_absorpt_correction_type multi-scan
_exptl_absorpt_process_details
;
CrysAlisPro, Agilent Technologies,
Version 1.171.35.11 (release 16-05-2011 CrysAlis171 .NET)
(compiled May 16 2011,17:55:39)
Empirical absorption correction using spherical harmonics,
 implemented in SCALE3 ABSPACK scaling algorithm.
;
_exptl_crystal_colour colourless
_exptl_crystal_colour_primary colourless
_exptl_crystal_density_diffrn 1.318
_exptl_crystal_density_method 'not measured'
_exptl_crystal_description plate
_exptl_crystal_F_000 784
_exptl_crystal_size_max 0.45
_exptl_crystal_size_mid 0.38
_exptl_crystal_size_min 0.2
_refine_diff_density_max 0.209
_refine_diff_density_min -0.327
_refine_diff_density_rms 0.039
_refine_ls_extinction_method none
_refine_ls_goodness_of_fit_ref 1.023
_refine_ls_hydrogen_treatment constr
_refine_ls_matrix_type full
_refine_ls_number_parameters 237
_refine_ls_number_reflns 3415
_refine_ls_number_restraints 0
_refine_ls_restrained_S_all 1.023
_refine_ls_R_factor_all 0.0669
_refine_ls_R_factor_gt 0.0462
_refine_ls_shift/su_max 0.000
_refine_ls_shift/su_mean 0.000
_refine_ls_structure_factor_coef Fsqd
_refine_ls_weighting_details 'calc w=1/[\s^2^(Fo^2^)+(0.0516P)^2^+0.6654P] where P=(Fo^2^+2Fc^2^)/3'
_refine_ls_weighting_scheme calc
_refine_ls_wR_factor_gt 0.1089
_refine_ls_wR_factor_ref 0.1228
_reflns_number_gt 2519
_reflns_number_total 3415
_reflns_threshold_expression >2sigma(I)
_cod_data_source_file c8ob01291a2.cif
_cod_data_source_block 160531_ph_noh_cw
_cod_depositor_comments 'Adding full bibliography for 7156313--7156318.cif.'
_cod_original_cell_volume 1871.38(19)
_cod_database_code 7156316
_chemical_oxdiff_formula 'c10 h10 n2 o8 s1'
_reflns_odcompleteness_completeness 99.52
_reflns_odcompleteness_iscentric 1
_reflns_odcompleteness_theta 26.32
_olex2_refinement_description
;
1. Fixed Uiso
 At 1.2 times of:
  All C(H) groups, All C(H,H) groups
 At 1.5 times of:
  All C(H,H,H) groups
2.a Ternary CH refined with riding coordinates:
 C7(H7), C9(H9)
2.b Secondary CH2 refined with riding coordinates:
 C10(H10A,H10B)
2.c Aromatic/amide H refined with riding coordinates:
 C1(H1), C2(H2), C3(H3), C4(H4), C5(H5), C15(H15), C16(H16), C18(H18), C19(H19)
2.d X=CH2 refined with riding coordinates:
 C12(H12A,H12B)
2.e Idealised Me refined as rotating group:
 C13(H13A,H13B,H13C), C20(H20A,H20B,H20C)
;

loop_
_space_group_symop_id
_space_group_symop_operation_xyz
1 'x, y, z'
2 '-x, y+1/2, -z+1/2'
3 '-x, -y, -z'
4 'x, -y-1/2, z-1/2'

loop_
_atom_site_label
_atom_site_type_symbol
_atom_site_fract_x
_atom_site_fract_y
_atom_site_fract_z
_atom_site_U_iso_or_equiv
_atom_site_adp_type
_atom_site_occupancy
_atom_site_calc_flag
_atom_site_refinement_flags_posn
S1 S 0.17257(3) 0.68070(9) 0.42474(3) 0.0512(2) Uani 1 d .
O1 O 0.35277(11) 0.0711(3) 0.48383(11) 0.0673(5) Uani 1 d .
O2 O 0.40426(10) 0.3639(3) 0.44654(10) 0.0591(5) Uani 1 d .
O3 O 0.13006(10) 0.5830(3) 0.47883(10) 0.0699(5) Uani 1 d .
O4 O 0.17853(10) 0.9089(3) 0.42035(10) 0.0680(5) Uani 1 d .
N1 N 0.26208(10) 0.5876(3) 0.44592(9) 0.0437(4) Uani 1 d .
C1 C 0.30854(14) 0.5847(4) 0.61181(13) 0.0554(6) Uani 1 d .
H1 H 0.3200 0.7042 0.5839 0.067 Uiso 1 calc R
C2 C 0.31926(18) 0.5911(5) 0.69232(15) 0.0711(8) Uani 1 d .
H2 H 0.3385 0.7148 0.7184 0.085 Uiso 1 calc R
C3 C 0.30156(18) 0.4158(5) 0.73354(15) 0.0756(8) Uani 1 d .
H3 H 0.3094 0.4207 0.7874 0.091 Uiso 1 calc R
C4 C 0.27247(18) 0.2340(5) 0.69562(16) 0.0741(8) Uani 1 d .
H4 H 0.2591 0.1167 0.7235 0.089 Uiso 1 calc R
C5 C 0.26299(15) 0.2256(4) 0.61565(14) 0.0595(6) Uani 1 d .
H5 H 0.2444 0.1007 0.5899 0.071 Uiso 1 calc R
C6 C 0.28087(12) 0.4004(3) 0.57357(12) 0.0436(5) Uani 1 d .
C7 C 0.27345(13) 0.3785(3) 0.48579(11) 0.0428(5) Uani 1 d .
H7 H 0.2280 0.2885 0.4673 0.051 Uiso 1 calc R
C8 C 0.34591(14) 0.2599(4) 0.47092(12) 0.0478(5) Uani 1 d .
C9 C 0.39812(13) 0.5917(3) 0.43051(12) 0.0449(5) Uani 1 d .
H9 H 0.4111 0.6712 0.4793 0.054 Uiso 1 calc R
C10 C 0.31602(12) 0.6442(4) 0.39354(11) 0.0439(5) Uani 1 d .
H10A H 0.3119 0.7962 0.3818 0.053 Uiso 1 calc R
H10B H 0.3027 0.5654 0.3453 0.053 Uiso 1 calc R
C11 C 0.45669(13) 0.6454(4) 0.37870(12) 0.0514(6) Uani 1 d .
C12 C 0.48793(18) 0.8514(5) 0.38352(17) 0.0798(9) Uani 1 d .
H12A H 0.5226 0.8919 0.3510 0.096 Uiso 1 calc R
H12B H 0.4741 0.9486 0.4192 0.096 Uiso 1 calc R
C13 C 0.4748(2) 0.4912(6) 0.32654(19) 0.0923(10) Uani 1 d .
H13A H 0.4900 0.3604 0.3539 0.139 Uiso 1 calc GR
H13B H 0.5169 0.5421 0.3023 0.139 Uiso 1 calc GR
H13C H 0.4300 0.4652 0.2876 0.139 Uiso 1 calc GR
C14 C 0.13519(13) 0.5900(4) 0.33051(13) 0.0483(6) Uani 1 d .
C15 C 0.10175(14) 0.3892(4) 0.31879(15) 0.0593(6) Uani 1 d .
H15 H 0.0977 0.3008 0.3608 0.071 Uiso 1 calc R
C16 C 0.07440(16) 0.3208(4) 0.24387(17) 0.0705(8) Uani 1 d .
H16 H 0.0518 0.1857 0.2361 0.085 Uiso 1 calc R
C17 C 0.07973(16) 0.4478(5) 0.18047(16) 0.0737(8) Uani 1 d .
C18 C 0.11279(16) 0.6474(5) 0.19311(16) 0.0728(8) Uani 1 d .
H18 H 0.1165 0.7353 0.1509 0.087 Uiso 1 calc R
C19 C 0.14070(14) 0.7206(4) 0.26747(15) 0.0595(6) Uani 1 d .
H19 H 0.1629 0.8562 0.2750 0.071 Uiso 1 calc R
C20 C 0.0500(2) 0.3704(7) 0.09849(19) 0.1199(14) Uani 1 d .
H20A H -0.0027 0.4178 0.0827 0.180 Uiso 1 calc GR
H20B H 0.0517 0.2165 0.0971 0.180 Uiso 1 calc GR
H20C H 0.0822 0.4278 0.0639 0.180 Uiso 1 calc GR

loop_
_atom_site_aniso_label
_atom_site_aniso_U_11
_atom_site_aniso_U_22
_atom_site_aniso_U_33
_atom_site_aniso_U_23
_atom_site_aniso_U_13
_atom_site_aniso_U_12
S1 0.0369(3) 0.0596(4) 0.0560(4) -0.0019(3) 0.0045(3) 0.0104(3)
O1 0.0696(13) 0.0471(10) 0.0851(12) -0.0078(9) 0.0123(10) 0.0108(8)
O2 0.0490(10) 0.0624(10) 0.0699(11) 0.0115(8) 0.0209(8) 0.0191(8)
O3 0.0460(10) 0.1027(14) 0.0646(10) 0.0091(10) 0.0200(9) 0.0129(9)
O4 0.0562(11) 0.0527(10) 0.0893(13) -0.0118(9) -0.0053(9) 0.0166(8)
N1 0.0351(10) 0.0527(10) 0.0435(9) 0.0032(8) 0.0070(8) 0.0080(8)
C1 0.0586(16) 0.0607(15) 0.0484(13) -0.0077(11) 0.0128(11) -0.0007(12)
C2 0.079(2) 0.0822(19) 0.0530(15) -0.0223(14) 0.0122(14) 0.0020(15)
C3 0.080(2) 0.105(2) 0.0424(14) 0.0015(16) 0.0114(14) 0.0198(18)
C4 0.082(2) 0.084(2) 0.0577(16) 0.0207(15) 0.0155(15) 0.0100(16)
C5 0.0635(17) 0.0594(15) 0.0553(14) 0.0075(12) 0.0089(12) -0.0013(12)
C6 0.0370(12) 0.0490(12) 0.0440(11) -0.0001(10) 0.0045(9) 0.0066(9)
C7 0.0379(12) 0.0466(12) 0.0426(11) -0.0051(9) 0.0029(9) 0.0004(9)
C8 0.0502(15) 0.0485(13) 0.0433(12) -0.0074(10) 0.0037(10) 0.0075(11)
C9 0.0396(13) 0.0546(13) 0.0400(11) -0.0011(10) 0.0057(9) 0.0076(10)
C10 0.0393(13) 0.0549(13) 0.0367(11) -0.0004(9) 0.0046(9) 0.0047(10)
C11 0.0393(13) 0.0736(16) 0.0414(11) -0.0019(11) 0.0072(10) 0.0061(11)
C12 0.076(2) 0.098(2) 0.0734(18) -0.0095(16) 0.0332(16) -0.0203(17)
C13 0.087(2) 0.107(2) 0.094(2) -0.0102(19) 0.0487(19) 0.0055(19)
C14 0.0320(12) 0.0536(13) 0.0573(13) 0.0051(11) 0.0015(10) 0.0025(10)
C15 0.0459(15) 0.0590(15) 0.0702(16) 0.0083(13) 0.0018(12) -0.0045(11)
C16 0.0483(16) 0.0728(17) 0.087(2) -0.0123(16) 0.0000(14) -0.0130(13)
C17 0.0416(16) 0.108(2) 0.0670(17) -0.0090(17) -0.0025(13) -0.0067(15)
C18 0.0531(17) 0.102(2) 0.0596(16) 0.0206(15) -0.0007(13) -0.0028(15)
C19 0.0450(14) 0.0636(15) 0.0667(16) 0.0124(13) 0.0004(12) -0.0044(11)
C20 0.079(3) 0.196(4) 0.077(2) -0.034(2) -0.0082(19) -0.027(3)

loop_
_atom_type_symbol
_atom_type_description
_atom_type_scat_dispersion_real
_atom_type_scat_dispersion_imag
_atom_type_scat_source
C C 0.0033 0.0016 'International Tables Vol C Tables 4.2.6.8 and 6.1.1.4'
H H 0.0000 0.0000 'International Tables Vol C Tables 4.2.6.8 and 6.1.1.4'
N N 0.0061 0.0033 'International Tables Vol C Tables 4.2.6.8 and 6.1.1.4'
O O 0.0106 0.0060 'International Tables Vol C Tables 4.2.6.8 and 6.1.1.4'
S S 0.1246 0.1234 'International Tables Vol C Tables 4.2.6.8 and 6.1.1.4'

loop_
_geom_angle_atom_site_label_1
_geom_angle_atom_site_label_2
_geom_angle_atom_site_label_3
_geom_angle
O3 S1 N1 105.98(10)
O3 S1 C14 109.30(11)
O4 S1 O3 120.63(11)
O4 S1 N1 106.79(10)
O4 S1 C14 106.75(10)
N1 S1 C14 106.62(10)
C8 O2 C9 120.21(17)
C7 N1 S1 117.74(14)
C10 N1 S1 117.19(13)
C10 N1 C7 117.39(17)
C2 C1 H1 120.2
C6 C1 H1 120.2
C6 C1 C2 119.6(2)
C1 C2 H2 119.8
C3 C2 C1 120.3(3)
C3 C2 H2 119.8
C2 C3 H3 119.9
C4 C3 C2 120.2(2)
C4 C3 H3 119.9
C3 C4 H4 120.2
C3 C4 C5 119.6(3)
C5 C4 H4 120.2
C4 C5 H5 119.7
C6 C5 C4 120.7(2)
C6 C5 H5 119.7
C1 C6 C5 119.5(2)
C1 C6 C7 121.9(2)
C5 C6 C7 118.5(2)
N1 C7 C6 112.23(16)
N1 C7 H7 108.2
N1 C7 C8 113.49(18)
C6 C7 H7 108.2
C8 C7 C6 106.35(17)
C8 C7 H7 108.2
O1 C8 O2 118.7(2)
O1 C8 C7 120.2(2)
O2 C8 C7 121.04(19)
O2 C9 H9 109.2
O2 C9 C10 109.34(18)
O2 C9 C11 107.35(18)
C10 C9 H9 109.2
C10 C9 C11 112.48(17)
C11 C9 H9 109.2
N1 C10 C9 110.02(16)
N1 C10 H10A 109.7
N1 C10 H10B 109.7
C9 C10 H10A 109.7
C9 C10 H10B 109.7
H10A C10 H10B 108.2
C12 C11 C9 117.7(2)
C12 C11 C13 123.1(3)
C13 C11 C9 119.2(2)
C11 C12 H12A 120.0
C11 C12 H12B 120.0
H12A C12 H12B 120.0
C11 C13 H13A 109.5
C11 C13 H13B 109.5
C11 C13 H13C 109.5
H13A C13 H13B 109.5
H13A C13 H13C 109.5
H13B C13 H13C 109.5
C15 C14 S1 120.71(18)
C15 C14 C19 119.8(2)
C19 C14 S1 119.45(18)
C14 C15 H15 120.4
C14 C15 C16 119.3(2)
C16 C15 H15 120.4
C15 C16 H16 119.1
C17 C16 C15 121.7(3)
C17 C16 H16 119.1
C16 C17 C20 121.2(3)
C18 C17 C16 118.3(2)
C18 C17 C20 120.5(3)
C17 C18 H18 119.3
C17 C18 C19 121.4(3)
C19 C18 H18 119.3
C14 C19 C18 119.5(2)
C14 C19 H19 120.3
C18 C19 H19 120.3
C17 C20 H20A 109.5
C17 C20 H20B 109.5
C17 C20 H20C 109.5
H20A C20 H20B 109.5
H20A C20 H20C 109.5
H20B C20 H20C 109.5

loop_
_geom_bond_atom_site_label_1
_geom_bond_atom_site_label_2
_geom_bond_distance
S1 O3 1.4303(18)
S1 O4 1.4296(17)
S1 N1 1.6464(18)
S1 C14 1.761(2)
O1 C8 1.201(3)
O2 C8 1.333(3)
O2 C9 1.448(3)
N1 C7 1.476(3)
N1 C10 1.460(3)
C1 H1 0.9300
C1 C2 1.389(3)
C1 C6 1.375(3)
C2 H2 0.9300
C2 C3 1.372(4)
C3 H3 0.9300
C3 C4 1.367(4)
C4 H4 0.9300
C4 C5 1.381(4)
C5 H5 0.9300
C5 C6 1.379(3)
C6 C7 1.525(3)
C7 H7 0.9800
C7 C8 1.521(3)
C9 H9 0.9800
C9 C10 1.504(3)
C9 C11 1.510(3)
C10 H10A 0.9700
C10 H10B 0.9700
C11 C12 1.392(3)
C11 C13 1.397(4)
C12 H12A 0.9300
C12 H12B 0.9300
C13 H13A 0.9600
C13 H13B 0.9600
C13 H13C 0.9600
C14 C15 1.382(3)
C14 C19 1.386(3)
C15 H15 0.9300
C15 C16 1.385(4)
C16 H16 0.9300
C16 C17 1.378(4)
C17 C18 1.374(4)
C17 C20 1.519(4)
C18 H18 0.9300
C18 C19 1.387(4)
C19 H19 0.9300
C20 H20A 0.9600
C20 H20B 0.9600
C20 H20C 0.9600

loop_
_geom_torsion_atom_site_label_1
_geom_torsion_atom_site_label_2
_geom_torsion_atom_site_label_3
_geom_torsion_atom_site_label_4
_geom_torsion
S1 N1 C7 C6 -85.62(19)
S1 N1 C7 C8 153.77(15)
S1 N1 C10 C9 166.79(14)
S1 C14 C15 C16 -178.6(2)
S1 C14 C19 C18 178.6(2)
O2 C9 C10 N1 60.4(2)
O2 C9 C11 C12 -151.0(2)
O2 C9 C11 C13 31.4(3)
O3 S1 N1 C7 24.69(17)
O3 S1 N1 C10 173.42(15)
O3 S1 C14 C15 -29.2(2)
O3 S1 C14 C19 151.91(19)
O4 S1 N1 C7 154.49(15)
O4 S1 N1 C10 -56.79(17)
O4 S1 C14 C15 -161.21(19)
O4 S1 C14 C19 19.9(2)
N1 S1 C14 C15 84.9(2)
N1 S1 C14 C19 -94.0(2)
N1 C7 C8 O1 -162.39(19)
N1 C7 C8 O2 20.4(3)
C1 C2 C3 C4 -0.7(5)
C1 C6 C7 N1 -27.1(3)
C1 C6 C7 C8 97.5(2)
C2 C1 C6 C5 1.0(4)
C2 C1 C6 C7 -175.5(2)
C2 C3 C4 C5 1.8(5)
C3 C4 C5 C6 -1.5(4)
C4 C5 C6 C1 0.1(4)
C4 C5 C6 C7 176.8(2)
C5 C6 C7 N1 156.3(2)
C5 C6 C7 C8 -79.0(3)
C6 C1 C2 C3 -0.8(4)
C6 C7 C8 O1 73.7(2)
C6 C7 C8 O2 -103.5(2)
C7 N1 C10 C9 -44.4(2)
C8 O2 C9 C10 -37.9(2)
C8 O2 C9 C11 -160.18(19)
C9 O2 C8 O1 -179.90(19)
C9 O2 C8 C7 -2.7(3)
C10 N1 C7 C6 125.72(19)
C10 N1 C7 C8 5.1(2)
C10 C9 C11 C12 88.7(3)
C10 C9 C11 C13 -88.9(3)
C11 C9 C10 N1 179.59(18)
C14 S1 N1 C7 -91.68(16)
C14 S1 N1 C10 57.05(17)
C14 C15 C16 C17 0.1(4)
C15 C14 C19 C18 -0.3(4)
C15 C16 C17 C18 -0.4(4)
C15 C16 C17 C20 179.6(3)
C16 C17 C18 C19 0.4(4)
C17 C18 C19 C14 0.0(4)
C19 C14 C15 C16 0.2(4)
C20 C17 C18 C19 -179.6(3)
